data_1569252
loop_
_publ_author_name
'Jin, Li'
'Zhang, Guoqiang'
'Yang, Xiaoqin'
'Song, Jinyi'
'Wang, Jin'
'Liao, Qian'

_publ_section_title
;
 A synthetic cycle for iminophosphorane synthesis involving direct
 intermolecular N&#xe001;P bond formation on N<sub>2</sub>-derived
 molybdenum nitride.
;
_journal_issue 51
_journal_name_full 'Chemical communications (Cambridge, England)'
_journal_page_first 7955
_journal_page_last 7958
_journal_paper_doi 10.1039/d3cc01925j
_journal_volume 59
_journal_year 2023
_chemical_formula_moiety C31H46IMoN3P3,I
_chemical_formula_sum 'C31 H46 I2 Mo N3 P3'
_chemical_formula_weight 903.36
_chemical_properties_physical Air-sensitive,Moisture-sensitive
_space_group_crystal_system monoclinic
_space_group_IT_number 15
_space_group_name_Hall '-C 2yc'
_space_group_name_H-M_alt 'C 1 2/c 1'
_atom_sites_solution_hydrogens geom
_audit_creation_method SHELXL-2014/7
_audit_update_record
;
2023-04-11 deposited with the CCDC.	2023-05-30 downloaded from the CCDC.
;
_cell_angle_alpha 90
_cell_angle_beta 103.547(2)
_cell_angle_gamma 90
_cell_formula_units_Z 8
_cell_length_a 32.1147(11)
_cell_length_b 12.0242(4)
_cell_length_c 19.6739(7)
_cell_measurement_reflns_used 9261
_cell_measurement_temperature 300(2)
_cell_measurement_theta_max 62.69
_cell_measurement_theta_min 2.83
_cell_volume 7385.8(4)
_computing_cell_refinement 'Bruker SAINT'
_computing_data_collection 'Bruker APEX2'
_computing_data_reduction 'Bruker SAINT'
_computing_molecular_graphics 'Bruker SHELXTL'
_computing_publication_material 'Bruker SHELXTL'
_computing_structure_refinement 'SHELXL-2014/7 (Sheldrick, 2014)'
_computing_structure_solution 'SHELXS-97 (Sheldrick 2008)'
_diffrn_ambient_temperature 300(2)
_diffrn_measured_fraction_theta_full 0.963
_diffrn_measured_fraction_theta_max 0.963
_diffrn_measurement_device_type 'Bruker APEX-II CCD'
_diffrn_measurement_method '\f and \w scans'
_diffrn_radiation_type CuK\a
_diffrn_radiation_wavelength 1.54178
_diffrn_reflns_av_R_equivalents 0.0639
_diffrn_reflns_av_unetI/netI 0.0469
_diffrn_reflns_Laue_measured_fraction_full 0.963
_diffrn_reflns_Laue_measured_fraction_max 0.963
_diffrn_reflns_limit_h_max 36
_diffrn_reflns_limit_h_min -35
_diffrn_reflns_limit_k_max 13
_diffrn_reflns_limit_k_min -13
_diffrn_reflns_limit_l_max 20
_diffrn_reflns_limit_l_min -22
_diffrn_reflns_number 32171
_diffrn_reflns_point_group_measured_fraction_full 0.963
_diffrn_reflns_point_group_measured_fraction_max 0.963
_diffrn_reflns_theta_full 63.015
_diffrn_reflns_theta_max 63.015
_diffrn_reflns_theta_min 3.939
_exptl_absorpt_coefficient_mu 17.436
_exptl_absorpt_correction_T_max 0.3138
_exptl_absorpt_correction_T_min 0.1315
_exptl_absorpt_correction_type multi-scan
_exptl_absorpt_process_details 'SADABS; Bruker, 2000'
_exptl_crystal_colour orange
_exptl_crystal_density_diffrn 1.625
_exptl_crystal_description plate
_exptl_crystal_F_000 3568
_exptl_crystal_recrystallization_method 'Re-crystallisation from solvent: dichloromethane, hexane'
_exptl_crystal_size_max 0.228
_exptl_crystal_size_mid 0.202
_exptl_crystal_size_min 0.031
_refine_diff_density_max 1.385
_refine_diff_density_min -1.234
_refine_diff_density_rms 0.156
_refine_ls_extinction_method none
_refine_ls_goodness_of_fit_ref 1.049
_refine_ls_hydrogen_treatment constr
_refine_ls_matrix_type full
_refine_ls_number_parameters 361
_refine_ls_number_reflns 5755
_refine_ls_number_restraints 48
_refine_ls_restrained_S_all 1.048
_refine_ls_R_factor_all 0.0840
_refine_ls_R_factor_gt 0.0628
_refine_ls_shift/su_max 0.001
_refine_ls_shift/su_mean 0.000
_refine_ls_structure_factor_coef Fsqd
_refine_ls_weighting_details 'w=1/[\s^2^(Fo^2^)+(0.1028P)^2^+82.7405P] where P=(Fo^2^+2Fc^2^)/3'
_refine_ls_weighting_scheme calc
_refine_ls_wR_factor_gt 0.1643
_refine_ls_wR_factor_ref 0.1896
_reflns_Friedel_coverage 0.000
_reflns_number_gt 4473
_reflns_number_total 5755
_reflns_threshold_expression 'I > 2\s(I)'
_cod_data_source_file d3cc01925j2.cif
_cod_data_source_block MoNPMePh2
_cod_depositor_comments 'Adding full bibliography for 1569251--1569256.cif.'
_cod_original_sg_symbol_H-M 'C 2/c'
_cod_database_code 1569252
_shelx_shelxl_version_number 2014/7
_shelx_space_group_comment
; 
The symmetry employed for this shelxl refinement is uniquely defined 
by the following loop, which should always be used as a source of 
symmetry information in preference to the above space-group names. 
They are only intended as comments. 
;
_shelx_estimated_absorpt_t_min 0.109
_shelx_estimated_absorpt_t_max 0.614

loop_
_space_group_symop_operation_xyz
'x, y, z'
'-x, y, -z+1/2'
'x+1/2, y+1/2, z'
'-x+1/2, y+1/2, -z+1/2'
'-x, -y, -z'
'x, -y, z-1/2'
'-x+1/2, -y+1/2, -z'
'x+1/2, -y+1/2, z-1/2'

loop_
_atom_site_label
_atom_site_type_symbol
_atom_site_fract_x
_atom_site_fract_y
_atom_site_fract_z
_atom_site_U_iso_or_equiv
_atom_site_adp_type
_atom_site_occupancy
_atom_site_site_symmetry_order
_atom_site_calc_flag
_atom_site_refinement_flags_posn
_atom_site_refinement_flags_adp
_atom_site_refinement_flags_occupancy
_atom_site_disorder_assembly
_atom_site_disorder_group
I2 I 0.57483(2) 0.19763(6) 0.42829(3) 0.0657(3) Uani 1 1 d . . . . .
Mo1 Mo 0.65678(2) 0.25051(6) 0.78005(4) 0.0398(2) Uani 1 1 d . . . . .
I1 I 0.74433(2) 0.26936(7) 0.82245(4) 0.0680(3) Uani 1 1 d . . . . .
P1 P 0.64829(8) 0.1250(2) 0.87468(12) 0.0477(5) Uani 1 1 d . . . . .
P2 P 0.66110(8) 0.2590(2) 0.65728(13) 0.0475(6) Uani 1 1 d . . . . .
P3 P 0.61089(8) 0.47933(19) 0.82866(13) 0.0492(6) Uani 1 1 d . . . . .
N1 N 0.6008(2) 0.0637(7) 0.8398(4) 0.0509(18) Uani 1 1 d . . . . .
H1A H 0.5855 0.0343 0.8656 0.061 Uiso 1 1 calc R U . . .
N3 N 0.6333(3) 0.3763(6) 0.7986(4) 0.0531(19) Uani 1 1 d . . . . .
C1 C 0.6104(3) 0.1329(7) 0.7293(4) 0.0417(19) Uani 1 1 d . . . . .
N2 N 0.6193(3) 0.1823(8) 0.6148(4) 0.062(2) Uani 1 1 d . . . . .
H2A H 0.6123 0.1793 0.5699 0.074 Uiso 1 1 calc R U . . .
C20 C 0.5685(3) 0.4213(8) 0.8619(5) 0.052(2) Uani 1 1 d . . . . .
C5 C 0.5529(3) 0.0000(8) 0.7343(5) 0.053(2) Uani 1 1 d . . . . .
H5A H 0.5382 -0.0427 0.7604 0.064 Uiso 1 1 calc R U . . .
C6 C 0.5876(3) 0.0630(7) 0.7673(5) 0.047(2) Uani 1 1 d . . . . .
C2 C 0.5968(3) 0.1245(7) 0.6553(5) 0.045(2) Uani 1 1 d . . . . .
C21 C 0.5464(3) 0.3310(9) 0.8288(6) 0.064(3) Uani 1 1 d . . . . .
H21A H 0.5518 0.3058 0.7870 0.077 Uiso 1 1 calc R U . . .
C4 C 0.5403(3) 0.0004(8) 0.6632(6) 0.057(2) Uani 1 1 d . . . . .
H4A H 0.5162 -0.0404 0.6416 0.069 Uiso 1 1 calc R U . . .
C3 C 0.5619(3) 0.0594(8) 0.6221(5) 0.051(2) Uani 1 1 d . . . . .
H3A H 0.5535 0.0559 0.5736 0.061 Uiso 1 1 calc R U . . .
C19 C 0.6484(4) 0.5485(11) 0.8974(6) 0.075(3) Uani 1 1 d . . . . .
H19A H 0.6345 0.6094 0.9145 0.112 Uiso 1 1 calc R U . . .
H19B H 0.6590 0.4971 0.9347 0.112 Uiso 1 1 calc R U . . .
H19C H 0.6719 0.5762 0.8797 0.112 Uiso 1 1 calc R U . . .
C13 C 0.6529(3) 0.3955(9) 0.6167(6) 0.063(3) Uani 1 1 d . . . . .
H13A H 0.6576 0.3873 0.5695 0.075 Uiso 1 1 calc R U . . .
C7 C 0.6384(4) 0.1976(9) 0.9518(5) 0.065(3) Uani 1 1 d . . . . .
H7A H 0.6141 0.2473 0.9338 0.077 Uiso 1 1 calc R U . . .
C22 C 0.5161(4) 0.2767(11) 0.8570(8) 0.078(3) Uani 1 1 d . . . . .
H22A H 0.5009 0.2164 0.8340 0.094 Uiso 1 1 calc R U . . .
C16 C 0.7085(4) 0.2021(10) 0.6325(6) 0.068(3) Uani 1 1 d . . . . .
H16A H 0.7334 0.2434 0.6586 0.081 Uiso 1 1 calc R U . . .
C9 C 0.6748(5) 0.2726(11) 0.9871(7) 0.089(4) Uani 1 1 d . . . . .
H9A H 0.6829 0.3192 0.9527 0.134 Uiso 1 1 calc R U . . .
H9B H 0.6657 0.3182 1.0210 0.134 Uiso 1 1 calc R U . . .
H9C H 0.6988 0.2281 1.0099 0.134 Uiso 1 1 calc R U . . .
C11 C 0.6870(4) -0.0659(11) 0.8433(7) 0.089(4) Uani 1 1 d . . . . .
H11A H 0.6588 -0.0821 0.8158 0.134 Uiso 1 1 calc R U . . .
H11B H 0.7029 -0.0265 0.8152 0.134 Uiso 1 1 calc R U . . .
H11C H 0.7015 -0.1341 0.8597 0.134 Uiso 1 1 calc R U . . .
C10 C 0.6836(3) 0.0061(9) 0.9060(6) 0.061(3) Uani 1 1 d . . . . .
H10A H 0.6689 -0.0393 0.9346 0.074 Uiso 1 1 calc R U . . .
C17 C 0.7076(5) 0.2144(13) 0.5546(7) 0.096(4) Uani 1 1 d . . . . .
H17A H 0.7037 0.2912 0.5414 0.144 Uiso 1 1 calc R U . . .
H17B H 0.7342 0.1883 0.5461 0.144 Uiso 1 1 calc R U . . .
H17C H 0.6844 0.1713 0.5275 0.144 Uiso 1 1 calc R U . . .
C8 C 0.6237(5) 0.1204(12) 1.0041(6) 0.097(5) Uani 1 1 d . . . . .
H8A H 0.6007 0.0743 0.9796 0.145 Uiso 1 1 calc R U . . .
H8B H 0.6472 0.0743 1.0271 0.145 Uiso 1 1 calc R U . . .
H8C H 0.6142 0.1644 1.0382 0.145 Uiso 1 1 calc R U . . .
C15 C 0.6871(4) 0.4779(11) 0.6557(7) 0.085(4) Uani 1 1 d . . . . .
H15A H 0.7151 0.4470 0.6593 0.127 Uiso 1 1 calc R U . . .
H15B H 0.6847 0.5468 0.6303 0.127 Uiso 1 1 calc R U . . .
H15C H 0.6829 0.4913 0.7017 0.127 Uiso 1 1 calc R U . . .
C12 C 0.7265(4) 0.0353(11) 0.9520(6) 0.080(3) Uani 1 1 d . . . . .
H12A H 0.7226 0.0803 0.9903 0.121 Uiso 1 1 calc R U . . .
H12B H 0.7415 -0.0316 0.9697 0.121 Uiso 1 1 calc R U . . .
H12C H 0.7429 0.0760 0.9252 0.121 Uiso 1 1 calc R U . . .
C23 C 0.5091(5) 0.3136(14) 0.9191(9) 0.099(5) Uani 1 1 d . . . . .
H23A H 0.4892 0.2768 0.9387 0.119 Uiso 1 1 calc R U . . .
C25 C 0.5594(4) 0.4597(11) 0.9235(6) 0.079(3) Uani 1 1 d . . . . .
H25A H 0.5728 0.5233 0.9451 0.095 Uiso 1 1 calc R U . . .
C18 C 0.7147(5) 0.0802(11) 0.6549(7) 0.092(4) Uani 1 1 d . . . . .
H18A H 0.7152 0.0740 0.7037 0.137 Uiso 1 1 calc R U . . .
H18B H 0.6915 0.0365 0.6282 0.137 Uiso 1 1 calc R U . . .
H18C H 0.7413 0.0535 0.6469 0.137 Uiso 1 1 calc R U . . .
C24 C 0.5303(5) 0.4027(14) 0.9528(8) 0.099(5) Uani 1 1 d . . . . .
H24A H 0.5254 0.4256 0.9954 0.119 Uiso 1 1 calc R U . . .
C26 C 0.5913(3) 0.5796(8) 0.7617(5) 0.058(2) Uani 1 1 d . U . . .
C27 C 0.6179(5) 0.6631(10) 0.7463(7) 0.087(3) Uani 1 1 d . U . . .
H27A H 0.6460 0.6695 0.7724 0.105 Uiso 1 1 calc R U . . .
C28 C 0.6023(7) 0.7355(11) 0.6922(9) 0.105(4) Uani 1 1 d . U . . .
H28A H 0.6198 0.7922 0.6827 0.126 Uiso 1 1 calc R U . . .
C29 C 0.5617(7) 0.7256(12) 0.6525(9) 0.110(4) Uani 1 1 d . U . . .
H29A H 0.5521 0.7740 0.6153 0.132 Uiso 1 1 calc R U . . .
C30 C 0.5352(5) 0.6462(13) 0.6664(8) 0.101(4) Uani 1 1 d . U . . .
H30A H 0.5072 0.6412 0.6398 0.121 Uiso 1 1 calc R U . . .
C31 C 0.5502(4) 0.5714(11) 0.7211(6) 0.076(3) Uani 1 1 d . U . . .
H31A H 0.5322 0.5155 0.7302 0.091 Uiso 1 1 calc R U . . .
C14 C 0.6074(4) 0.4365(12) 0.6082(6) 0.084(4) Uani 1 1 d . . . . .
H14A H 0.5878 0.3816 0.5837 0.126 Uiso 1 1 calc R U . . .
H14B H 0.6018 0.4493 0.6535 0.126 Uiso 1 1 calc R U . . .
H14C H 0.6036 0.5047 0.5821 0.126 Uiso 1 1 calc R U . . .

loop_
_atom_site_aniso_label
_atom_site_aniso_U_11
_atom_site_aniso_U_22
_atom_site_aniso_U_33
_atom_site_aniso_U_23
_atom_site_aniso_U_13
_atom_site_aniso_U_12
I2 0.0803(5) 0.0613(5) 0.0525(4) -0.0021(3) 0.0094(3) 0.0034(3)
Mo1 0.0423(4) 0.0403(4) 0.0372(4) -0.0004(3) 0.0101(3) -0.0010(3)
I1 0.0476(4) 0.0814(5) 0.0685(5) 0.0098(4) 0.0004(3) -0.0098(3)
P1 0.0528(13) 0.0492(13) 0.0412(12) 0.0055(10) 0.0113(10) 0.0024(10)
P2 0.0502(13) 0.0518(13) 0.0427(13) 0.0004(10) 0.0154(10) -0.0048(10)
P3 0.0525(13) 0.0432(12) 0.0521(13) -0.0070(10) 0.0124(11) 0.0020(10)
N1 0.051(4) 0.061(5) 0.046(4) 0.000(4) 0.023(3) -0.005(4)
N3 0.068(5) 0.045(4) 0.051(4) -0.004(4) 0.024(4) 0.000(4)
C1 0.039(4) 0.050(5) 0.038(4) 0.006(4) 0.013(4) 0.008(4)
N2 0.072(6) 0.082(6) 0.034(4) -0.002(4) 0.016(4) -0.021(5)
C20 0.048(5) 0.058(6) 0.051(5) 0.001(5) 0.013(4) 0.005(4)
C5 0.042(5) 0.048(5) 0.073(7) 0.000(5) 0.020(5) -0.010(4)
C6 0.045(5) 0.048(5) 0.050(5) -0.003(4) 0.016(4) 0.005(4)
C2 0.046(5) 0.047(5) 0.044(5) 0.007(4) 0.012(4) 0.000(4)
C21 0.062(6) 0.063(6) 0.066(7) -0.002(5) 0.015(5) 0.002(5)
C4 0.047(5) 0.054(6) 0.068(7) -0.012(5) 0.007(5) -0.010(4)
C3 0.050(5) 0.055(5) 0.044(5) -0.011(4) 0.003(4) -0.010(4)
C19 0.076(7) 0.081(8) 0.059(7) -0.021(6) -0.001(6) -0.007(6)
C13 0.073(7) 0.061(6) 0.062(6) 0.009(5) 0.032(5) 0.006(5)
C7 0.083(8) 0.063(6) 0.049(6) -0.005(5) 0.019(5) 0.004(6)
C22 0.067(8) 0.078(8) 0.089(9) 0.009(7) 0.018(7) -0.005(6)
C16 0.064(7) 0.071(7) 0.073(7) -0.016(6) 0.028(6) -0.001(5)
C9 0.120(12) 0.083(9) 0.061(8) -0.004(7) 0.012(8) 0.013(8)
C11 0.080(8) 0.074(8) 0.107(10) -0.008(7) 0.009(7) 0.021(7)
C10 0.065(6) 0.059(6) 0.065(6) 0.017(5) 0.024(5) 0.005(5)
C17 0.104(11) 0.115(11) 0.085(9) -0.031(8) 0.056(8) -0.009(8)
C8 0.158(14) 0.092(9) 0.056(7) 0.002(7) 0.055(8) 0.010(9)
C15 0.082(8) 0.071(8) 0.106(10) 0.017(7) 0.031(7) -0.009(6)
C12 0.077(8) 0.077(8) 0.081(8) 0.030(7) 0.005(6) 0.009(6)
C23 0.087(10) 0.095(11) 0.128(14) 0.027(10) 0.048(10) -0.005(8)
C25 0.098(9) 0.072(8) 0.078(8) -0.006(6) 0.041(7) 0.009(7)
C18 0.105(10) 0.079(9) 0.089(9) -0.009(7) 0.019(8) 0.020(8)
C24 0.123(12) 0.102(11) 0.095(10) 0.007(9) 0.070(9) 0.018(10)
C26 0.071(6) 0.048(5) 0.061(6) -0.006(4) 0.028(5) 0.004(4)
C27 0.111(8) 0.058(6) 0.088(8) 0.001(6) 0.014(7) -0.022(6)
C28 0.155(11) 0.063(7) 0.098(9) 0.016(6) 0.034(8) -0.012(8)
C29 0.169(12) 0.067(7) 0.090(9) 0.010(7) 0.022(8) 0.019(8)
C30 0.116(9) 0.089(8) 0.095(8) 0.020(7) 0.019(7) 0.035(7)
C31 0.068(6) 0.078(7) 0.082(7) 0.020(6) 0.020(5) 0.024(5)
C14 0.088(8) 0.089(9) 0.067(7) 0.005(7) 0.003(6) 0.025(7)

loop_
_atom_type_symbol
_atom_type_description
_atom_type_scat_dispersion_real
_atom_type_scat_dispersion_imag
_atom_type_scat_source
C C 0.0181 0.0091 'International Tables Vol C Tables 4.2.6.8 and 6.1.1.4'
H H 0.0000 0.0000 'International Tables Vol C Tables 4.2.6.8 and 6.1.1.4'
N N 0.0311 0.0180 'International Tables Vol C Tables 4.2.6.8 and 6.1.1.4'
P P 0.2955 0.4335 'International Tables Vol C Tables 4.2.6.8 and 6.1.1.4'
Mo Mo -0.0483 2.7339 'International Tables Vol C Tables 4.2.6.8 and 6.1.1.4'
I I -0.3257 6.8362 'International Tables Vol C Tables 4.2.6.8 and 6.1.1.4'

loop_
_geom_angle_atom_site_label_1
_geom_angle_atom_site_label_2
_geom_angle_atom_site_label_3
_geom_angle
_geom_angle_site_symmetry_1
_geom_angle_site_symmetry_3
_geom_angle_publ_flag
N3 Mo1 C1 112.4(3) . . ?
N3 Mo1 P2 107.0(3) . . ?
C1 Mo1 P2 76.1(2) . . ?
N3 Mo1 P1 103.9(2) . . ?
C1 Mo1 P1 76.0(2) . . ?
P2 Mo1 P1 144.30(8) . . ?
N3 Mo1 I1 108.8(3) . . ?
C1 Mo1 I1 138.7(2) . . ?
P2 Mo1 I1 90.32(6) . . ?
P1 Mo1 I1 96.19(6) . . ?
N1 P1 C10 103.0(5) . . ?
N1 P1 C7 103.2(5) . . ?
C10 P1 C7 107.7(5) . . ?
N1 P1 Mo1 102.1(3) . . ?
C10 P1 Mo1 124.2(3) . . ?
C7 P1 Mo1 113.8(4) . . ?
N2 P2 C13 105.1(5) . . ?
N2 P2 C16 106.1(5) . . ?
C13 P2 C16 105.3(5) . . ?
N2 P2 Mo1 104.1(3) . . ?
C13 P2 Mo1 115.7(4) . . ?
C16 P2 Mo1 119.2(4) . . ?
N3 P3 C20 106.2(4) . . ?
N3 P3 C26 111.0(4) . . ?
C20 P3 C26 111.5(5) . . ?
N3 P3 C19 110.7(5) . . ?
C20 P3 C19 109.9(5) . . ?
C26 P3 C19 107.6(6) . . ?
C6 N1 P1 116.7(6) . . ?
C6 N1 H1A 121.6 . . ?
P1 N1 H1A 121.6 . . ?
P3 N3 Mo1 169.2(5) . . ?
C2 C1 C6 114.8(8) . . ?
C2 C1 Mo1 122.8(6) . . ?
C6 C1 Mo1 122.1(6) . . ?
C2 N2 P2 117.0(6) . . ?
C2 N2 H2A 121.5 . . ?
P2 N2 H2A 121.5 . . ?
C21 C20 C25 118.9(10) . . ?
C21 C20 P3 119.3(8) . . ?
C25 C20 P3 121.6(9) . . ?
C4 C5 C6 119.8(9) . . ?
C4 C5 H5A 120.1 . . ?
C6 C5 H5A 120.1 . . ?
C5 C6 N1 120.5(8) . . ?
C5 C6 C1 122.1(8) . . ?
N1 C6 C1 117.4(8) . . ?
N2 C2 C3 118.9(8) . . ?
N2 C2 C1 118.6(8) . . ?
C3 C2 C1 122.5(8) . . ?
C20 C21 C22 121.0(11) . . ?
C20 C21 H21A 119.5 . . ?
C22 C21 H21A 119.5 . . ?
C5 C4 C3 122.2(9) . . ?
C5 C4 H4A 118.9 . . ?
C3 C4 H4A 118.9 . . ?
C4 C3 C2 118.3(9) . . ?
C4 C3 H3A 120.8 . . ?
C2 C3 H3A 120.8 . . ?
P3 C19 H19A 109.5 . . ?
P3 C19 H19B 109.5 . . ?
H19A C19 H19B 109.5 . . ?
P3 C19 H19C 109.5 . . ?
H19A C19 H19C 109.5 . . ?
H19B C19 H19C 109.5 . . ?
C14 C13 C15 113.7(10) . . ?
C14 C13 P2 112.3(8) . . ?
C15 C13 P2 110.4(8) . . ?
C14 C13 H13A 106.6 . . ?
C15 C13 H13A 106.6 . . ?
P2 C13 H13A 106.6 . . ?
C9 C7 C8 112.2(10) . . ?
C9 C7 P1 113.5(9) . . ?
C8 C7 P1 113.8(8) . . ?
C9 C7 H7A 105.5 . . ?
C8 C7 H7A 105.5 . . ?
P1 C7 H7A 105.5 . . ?
C23 C22 C21 118.8(13) . . ?
C23 C22 H22A 120.6 . . ?
C21 C22 H22A 120.6 . . ?
C18 C16 C17 110.5(10) . . ?
C18 C16 P2 109.9(9) . . ?
C17 C16 P2 114.1(9) . . ?
C18 C16 H16A 107.3 . . ?
C17 C16 H16A 107.3 . . ?
P2 C16 H16A 107.3 . . ?
C7 C9 H9A 109.5 . . ?
C7 C9 H9B 109.5 . . ?
H9A C9 H9B 109.5 . . ?
C7 C9 H9C 109.5 . . ?
H9A C9 H9C 109.5 . . ?
H9B C9 H9C 109.5 . . ?
C10 C11 H11A 109.5 . . ?
C10 C11 H11B 109.5 . . ?
H11A C11 H11B 109.5 . . ?
C10 C11 H11C 109.5 . . ?
H11A C11 H11C 109.5 . . ?
H11B C11 H11C 109.5 . . ?
C12 C10 C11 112.8(10) . . ?
C12 C10 P1 115.3(8) . . ?
C11 C10 P1 108.9(8) . . ?
C12 C10 H10A 106.4 . . ?
C11 C10 H10A 106.4 . . ?
P1 C10 H10A 106.4 . . ?
C16 C17 H17A 109.5 . . ?
C16 C17 H17B 109.5 . . ?
H17A C17 H17B 109.5 . . ?
C16 C17 H17C 109.5 . . ?
H17A C17 H17C 109.5 . . ?
H17B C17 H17C 109.5 . . ?
C7 C8 H8A 109.5 . . ?
C7 C8 H8B 109.5 . . ?
H8A C8 H8B 109.5 . . ?
C7 C8 H8C 109.5 . . ?
H8A C8 H8C 109.5 . . ?
H8B C8 H8C 109.5 . . ?
C13 C15 H15A 109.5 . . ?
C13 C15 H15B 109.5 . . ?
H15A C15 H15B 109.5 . . ?
C13 C15 H15C 109.5 . . ?
H15A C15 H15C 109.5 . . ?
H15B C15 H15C 109.5 . . ?
C10 C12 H12A 109.5 . . ?
C10 C12 H12B 109.5 . . ?
H12A C12 H12B 109.5 . . ?
C10 C12 H12C 109.5 . . ?
H12A C12 H12C 109.5 . . ?
H12B C12 H12C 109.5 . . ?
C24 C23 C22 121.5(13) . . ?
C24 C23 H23A 119.3 . . ?
C22 C23 H23A 119.3 . . ?
C24 C25 C20 119.9(13) . . ?
C24 C25 H25A 120.1 . . ?
C20 C25 H25A 120.1 . . ?
C16 C18 H18A 109.5 . . ?
C16 C18 H18B 109.5 . . ?
H18A C18 H18B 109.5 . . ?
C16 C18 H18C 109.5 . . ?
H18A C18 H18C 109.5 . . ?
H18B C18 H18C 109.5 . . ?
C23 C24 C25 119.8(13) . . ?
C23 C24 H24A 120.1 . . ?
C25 C24 H24A 120.1 . . ?
C31 C26 C27 118.6(11) . . ?
C31 C26 P3 120.2(8) . . ?
C27 C26 P3 121.0(9) . . ?
C28 C27 C26 119.4(14) . . ?
C28 C27 H27A 120.3 . . ?
C26 C27 H27A 120.3 . . ?
C29 C28 C27 121.1(15) . . ?
C29 C28 H28A 119.4 . . ?
C27 C28 H28A 119.4 . . ?
C30 C29 C28 120.8(15) . . ?
C30 C29 H29A 119.6 . . ?
C28 C29 H29A 119.6 . . ?
C29 C30 C31 119.4(16) . . ?
C29 C30 H30A 120.3 . . ?
C31 C30 H30A 120.3 . . ?
C26 C31 C30 120.7(13) . . ?
C26 C31 H31A 119.6 . . ?
C30 C31 H31A 119.6 . . ?
C13 C14 H14A 109.5 . . ?
C13 C14 H14B 109.5 . . ?
H14A C14 H14B 109.5 . . ?
C13 C14 H14C 109.5 . . ?
H14A C14 H14C 109.5 . . ?
H14B C14 H14C 109.5 . . ?

loop_
_geom_bond_atom_site_label_1
_geom_bond_atom_site_label_2
_geom_bond_distance
_geom_bond_site_symmetry_2
_geom_bond_publ_flag
Mo1 N3 1.766(7) . ?
Mo1 C1 2.125(9) . ?
Mo1 P2 2.454(2) . ?
Mo1 P1 2.461(2) . ?
Mo1 I1 2.7484(9) . ?
P1 N1 1.688(8) . ?
P1 C10 1.839(10) . ?
P1 C7 1.841(10) . ?
P2 N2 1.681(8) . ?
P2 C13 1.816(10) . ?
P2 C16 1.836(11) . ?
P3 N3 1.613(8) . ?
P3 C20 1.784(10) . ?
P3 C26 1.788(11) . ?
P3 C19 1.791(10) . ?
N1 C6 1.389(11) . ?
N1 H1A 0.8600 . ?
C1 C2 1.423(12) . ?
C1 C6 1.436(12) . ?
N2 C2 1.382(11) . ?
N2 H2A 0.8600 . ?
C20 C21 1.375(15) . ?
C20 C25 1.390(14) . ?
C5 C4 1.362(14) . ?
C5 C6 1.377(13) . ?
C5 H5A 0.9300 . ?
C2 C3 1.398(12) . ?
C21 C22 1.390(16) . ?
C21 H21A 0.9300 . ?
C4 C3 1.379(14) . ?
C4 H4A 0.9300 . ?
C3 H3A 0.9300 . ?
C19 H19A 0.9600 . ?
C19 H19B 0.9600 . ?
C19 H19C 0.9600 . ?
C13 C14 1.515(15) . ?
C13 C15 1.544(16) . ?
C13 H13A 0.9800 . ?
C7 C9 1.509(18) . ?
C7 C8 1.540(16) . ?
C7 H7A 0.9800 . ?
C22 C23 1.37(2) . ?
C22 H22A 0.9300 . ?
C16 C18 1.531(17) . ?
C16 C17 1.533(17) . ?
C16 H16A 0.9800 . ?
C9 H9A 0.9600 . ?
C9 H9B 0.9600 . ?
C9 H9C 0.9600 . ?
C11 C10 1.531(16) . ?
C11 H11A 0.9600 . ?
C11 H11B 0.9600 . ?
C11 H11C 0.9600 . ?
C10 C12 1.503(15) . ?
C10 H10A 0.9800 . ?
C17 H17A 0.9600 . ?
C17 H17B 0.9600 . ?
C17 H17C 0.9600 . ?
C8 H8A 0.9600 . ?
C8 H8B 0.9600 . ?
C8 H8C 0.9600 . ?
C15 H15A 0.9600 . ?
C15 H15B 0.9600 . ?
C15 H15C 0.9600 . ?
C12 H12A 0.9600 . ?
C12 H12B 0.9600 . ?
C12 H12C 0.9600 . ?
C23 C24 1.36(2) . ?
C23 H23A 0.9300 . ?
C25 C24 1.388(19) . ?
C25 H25A 0.9300 . ?
C18 H18A 0.9600 . ?
C18 H18B 0.9600 . ?
C18 H18C 0.9600 . ?
C24 H24A 0.9300 . ?
C26 C31 1.376(15) . ?
C26 C27 1.398(16) . ?
C27 C28 1.38(2) . ?
C27 H27A 0.9300 . ?
C28 C29 1.36(2) . ?
C28 H28A 0.9300 . ?
C29 C30 1.35(2) . ?
C29 H29A 0.9300 . ?
C30 C31 1.399(18) . ?
C30 H30A 0.9300 . ?
C31 H31A 0.9300 . ?
C14 H14A 0.9600 . ?
C14 H14B 0.9600 . ?
C14 H14C 0.9600 . ?

loop_
_geom_torsion_atom_site_label_1
_geom_torsion_atom_site_label_2
_geom_torsion_atom_site_label_3
_geom_torsion_atom_site_label_4
_geom_torsion
_geom_torsion_site_symmetry_1
_geom_torsion_site_symmetry_2
_geom_torsion_site_symmetry_3
_geom_torsion_site_symmetry_4
_geom_torsion_publ_flag
C10 P1 N1 C6 -107.1(7) . . . . ?
C7 P1 N1 C6 140.9(7) . . . . ?
Mo1 P1 N1 C6 22.6(7) . . . . ?
C20 P3 N3 Mo1 -42(3) . . . . ?
C26 P3 N3 Mo1 -163(3) . . . . ?
C19 P3 N3 Mo1 78(3) . . . . ?
C1 Mo1 N3 P3 85(3) . . . . ?
P2 Mo1 N3 P3 167(3) . . . . ?
P1 Mo1 N3 P3 4(3) . . . . ?
I1 Mo1 N3 P3 -97(3) . . . . ?
C13 P2 N2 C2 -129.6(8) . . . . ?
C16 P2 N2 C2 119.2(8) . . . . ?
Mo1 P2 N2 C2 -7.5(8) . . . . ?
N3 P3 C20 C21 -34.5(9) . . . . ?
C26 P3 C20 C21 86.5(9) . . . . ?
C19 P3 C20 C21 -154.3(9) . . . . ?
N3 P3 C20 C25 140.5(9) . . . . ?
C26 P3 C20 C25 -98.5(10) . . . . ?
C19 P3 C20 C25 20.7(11) . . . . ?
C4 C5 C6 N1 179.8(9) . . . . ?
C4 C5 C6 C1 1.9(14) . . . . ?
P1 N1 C6 C5 169.6(7) . . . . ?
P1 N1 C6 C1 -12.3(10) . . . . ?
C2 C1 C6 C5 -5.0(12) . . . . ?
Mo1 C1 C6 C5 169.4(7) . . . . ?
C2 C1 C6 N1 177.0(8) . . . . ?
Mo1 C1 C6 N1 -8.7(11) . . . . ?
P2 N2 C2 C3 -179.8(7) . . . . ?
P2 N2 C2 C1 -0.3(12) . . . . ?
C6 C1 C2 N2 -175.1(8) . . . . ?
Mo1 C1 C2 N2 10.6(11) . . . . ?
C6 C1 C2 C3 4.4(12) . . . . ?
Mo1 C1 C2 C3 -170.0(7) . . . . ?
C25 C20 C21 C22 -1.5(16) . . . . ?
P3 C20 C21 C22 173.6(9) . . . . ?
C6 C5 C4 C3 2.3(15) . . . . ?
C5 C4 C3 C2 -2.9(15) . . . . ?
N2 C2 C3 C4 178.8(9) . . . . ?
C1 C2 C3 C4 -0.6(14) . . . . ?
N2 P2 C13 C14 46.7(9) . . . . ?
C16 P2 C13 C14 158.6(8) . . . . ?
Mo1 P2 C13 C14 -67.6(9) . . . . ?
N2 P2 C13 C15 174.8(7) . . . . ?
C16 P2 C13 C15 -73.3(9) . . . . ?
Mo1 P2 C13 C15 60.5(8) . . . . ?
N1 P1 C7 C9 -172.1(9) . . . . ?
C10 P1 C7 C9 79.4(9) . . . . ?
Mo1 P1 C7 C9 -62.3(9) . . . . ?
N1 P1 C7 C8 58.0(10) . . . . ?
C10 P1 C7 C8 -50.5(11) . . . . ?
Mo1 P1 C7 C8 167.8(8) . . . . ?
C20 C21 C22 C23 -1.1(18) . . . . ?
N2 P2 C16 C18 -60.7(10) . . . . ?
C13 P2 C16 C18 -171.8(9) . . . . ?
Mo1 P2 C16 C18 56.2(10) . . . . ?
N2 P2 C16 C17 64.1(10) . . . . ?
C13 P2 C16 C17 -47.0(10) . . . . ?
Mo1 P2 C16 C17 -179.0(8) . . . . ?
N1 P1 C10 C12 -169.1(8) . . . . ?
C7 P1 C10 C12 -60.4(9) . . . . ?
Mo1 P1 C10 C12 76.3(9) . . . . ?
N1 P1 C10 C11 63.0(8) . . . . ?
C7 P1 C10 C11 171.7(8) . . . . ?
Mo1 P1 C10 C11 -51.6(9) . . . . ?
C21 C22 C23 C24 1(2) . . . . ?
C21 C20 C25 C24 3.9(18) . . . . ?
P3 C20 C25 C24 -171.1(10) . . . . ?
C22 C23 C24 C25 1(2) . . . . ?
C20 C25 C24 C23 -4(2) . . . . ?
N3 P3 C26 C31 90.1(9) . . . . ?
C20 P3 C26 C31 -28.1(10) . . . . ?
C19 P3 C26 C31 -148.6(9) . . . . ?
N3 P3 C26 C27 -85.6(10) . . . . ?
C20 P3 C26 C27 156.3(9) . . . . ?
C19 P3 C26 C27 35.7(10) . . . . ?
C31 C26 C27 C28 1.2(19) . . . . ?
P3 C26 C27 C28 176.9(11) . . . . ?
C26 C27 C28 C29 -2(2) . . . . ?
C27 C28 C29 C30 2(3) . . . . ?
C28 C29 C30 C31 -2(2) . . . . ?
C27 C26 C31 C30 -1.1(17) . . . . ?
P3 C26 C31 C30 -176.9(10) . . . . ?
C29 C30 C31 C26 1(2) . . . . ?
